data_1522720
loop_
_publ_author_name
'Popova, S.V.'
'Fomicheva, L.N.'
'Putro, V.G.'

_publ_section_title
;
 High-pressure phases in the Sc-Ga system
;
_journal_name_full 'Izvestiya Akademii Nauk SSSR, Neorganicheskie Materialy'
_journal_page_first 1563
_journal_page_last 1567
_journal_volume 16
_journal_year 1980
_chemical_formula_sum 'Ga2 Sc'
_space_group_IT_number 65
_symmetry_space_group_name_Hall '-C 2 2'
_symmetry_space_group_name_H-M 'C m m m'
_cell_angle_alpha 90
_cell_angle_beta 90
_cell_angle_gamma 90
_cell_formula_units_Z 4
_cell_length_a 13.31
_cell_length_b 4.098
_cell_length_c 4.242
_cell_volume 231.377
_citation_journal_id_ASTM IVNMAW
_cod_data_source_file Popova_IVNMAW_1980_346.cif
_cod_data_source_block Ga2Sc1
_cod_original_cell_volume 231.3773
_cod_original_formula_sum 'Ga2 Sc1'
_cod_database_code 1522720

loop_
_symmetry_equiv_pos_as_xyz
x,y,z
-x,-y,z
x,-y,-z
-x,y,-z
-x,-y,-z
x,y,-z
-x,y,z
x,-y,z
x+1/2,y+1/2,z
-x+1/2,-y+1/2,z
x+1/2,-y+1/2,-z
-x+1/2,y+1/2,-z
-x+1/2,-y+1/2,-z
x+1/2,y+1/2,-z
-x+1/2,y+1/2,z
x+1/2,-y+1/2,z

loop_
_atom_site_label
_atom_site_type_symbol
_atom_site_fract_x
_atom_site_fract_y
_atom_site_fract_z
_atom_site_occupancy
_atom_site_U_iso_or_equiv
Ga3 Ga 0.2 0 0.5 1 0.0
Sc1 Sc 0.36 0 0 1 0.0
Ga2 Ga 0.5 0 0.5 1 0.0
Ga1 Ga 0 0 0 1 0.0
